data_2243021
loop_
_publ_author_name
'Pavlishchuk, Anna'
'Naumova, Dina'
'Zeller, Matthias'
'Calderon Cazorla, Sebastian'
'Addison, Anthony W.'

_publ_section_title
;
 The crystal structures of {<i>Ln</i>Cu~5~}^3+^ (<i>Ln</i> = Gd, Dy and
 Ho) 15-metallacrown-5 complexes and a reevaluation of the isotypic
 Eu^III^ analogue
;
_journal_coeditor_code CQ2031
_journal_issue 8
_journal_name_full 'Acta Crystallographica Section E'
_journal_page_first 1215
_journal_page_last 1223
_journal_paper_doi 10.1107/S205698901900999X
_journal_volume 75
_journal_year 2019
_chemical_formula_iupac '[Cu5 Gd (C2 H4 N2 O2)5 (C O3) (N O3) (H2 O)5], 3.5H2 O'
_chemical_formula_moiety 'C11 H30 Cu5 Gd N11 O21, 3.5(H2 O)'
_chemical_formula_sum 'C11 H37 Cu5 Gd N11 O24.5'
_chemical_formula_weight 1190.49
_chemical_name_systematic
'Pentaaquacarbonatopentakis(glycine hydroxamato)nitratopentacopper(II)gadolinium(III) 3.5-hydrate'
_space_group_crystal_system triclinic
_space_group_IT_number 2
_space_group_name_Hall '-P 1'
_space_group_name_H-M_alt 'P -1'
_symmetry_space_group_name_Hall '-P 1'
_symmetry_space_group_name_H-M 'P -1'
_atom_sites_solution_hydrogens mixed
_atom_sites_solution_primary direct
_atom_sites_solution_secondary difmap
_audit_creation_method SHELXL-2018/3
_cell_angle_alpha 94.026(4)
_cell_angle_beta 94.942(3)
_cell_angle_gamma 107.558(3)
_cell_formula_units_Z 2
_cell_length_a 11.2057(15)
_cell_length_b 11.5054(15)
_cell_length_c 13.2983(10)
_cell_measurement_reflns_used 9949
_cell_measurement_temperature 150(2)
_cell_measurement_theta_max 32.4891
_cell_measurement_theta_min 3.0639
_cell_volume 1620.2(3)
_computing_cell_refinement
;
SAINT (Bruker, 2017)
;
_computing_data_collection
;
APEX3 (Bruker, 2017)
;
_computing_data_reduction
;
SAINT (Bruker, 2017)
;
_computing_publication_material
;
publCIF (Westrip, 2010)
;
_computing_structure_refinement
;
<i>SHELXL2018/3</i> (Sheldrick, 2015),
<i>SHELXLE</i>  (H\"ubschle <i>et al.</i>,  2011)
;
_computing_structure_solution
;
SHELXS97 (Sheldrick, 2008)
;
_diffrn_ambient_temperature 150(2)
_diffrn_measured_fraction_theta_full 0.998
_diffrn_measured_fraction_theta_max 0.996
_diffrn_measurement_device_type 'Bruker AXS D8 Quest CMOS'
_diffrn_measurement_method 'omega and phi scans'
_diffrn_radiation_monochromator 'Triumph curved graphite crystal'
_diffrn_radiation_type MoK\a
_diffrn_radiation_wavelength 0.71073
_diffrn_reflns_av_R_equivalents 0.0560
_diffrn_reflns_av_unetI/netI 0.0396
_diffrn_reflns_limit_h_max 17
_diffrn_reflns_limit_h_min -17
_diffrn_reflns_limit_k_max 17
_diffrn_reflns_limit_k_min -17
_diffrn_reflns_limit_l_max 20
_diffrn_reflns_limit_l_min -19
_diffrn_reflns_number 118155
_diffrn_reflns_theta_full 25.242
_diffrn_reflns_theta_max 33.234
_diffrn_reflns_theta_min 3.091
_diffrn_source 'sealed tube X-ray source'
_exptl_absorpt_coefficient_mu 5.353
_exptl_absorpt_correction_T_max 0.7465
_exptl_absorpt_correction_T_min 0.5988
_exptl_absorpt_correction_type multi-scan
_exptl_absorpt_process_details
;
(SADABS; Krause <i>et al.</i>,  2015)
;
_exptl_crystal_colour blue
_exptl_crystal_density_diffrn 2.440
_exptl_crystal_description rod
_exptl_crystal_F_000 1170
_exptl_crystal_size_max 0.150
_exptl_crystal_size_mid 0.100
_exptl_crystal_size_min 0.050
_refine_diff_density_max 2.059
_refine_diff_density_min -1.396
_refine_ls_extinction_coef 0.00141(15)
_refine_ls_extinction_expression Fc^*^=kFc[1+0.001xFc^2^\l^3^/sin(2\q)]^-1/4^
_refine_ls_extinction_method
;
SHELXL-2018/3 (Sheldrick 2015)
;
_refine_ls_goodness_of_fit_ref 1.050
_refine_ls_hydrogen_treatment mixed
_refine_ls_matrix_type full
_refine_ls_number_parameters 570
_refine_ls_number_reflns 12399
_refine_ls_number_restraints 135
_refine_ls_restrained_S_all 1.049
_refine_ls_R_factor_all 0.0594
_refine_ls_R_factor_gt 0.0343
_refine_ls_shift/su_max 0.001
_refine_ls_shift/su_mean 0.000
_refine_ls_structure_factor_coef Fsqd
_refine_ls_weighting_details 'w=1/[\s^2^(Fo^2^)+(0.0346P)^2^+2.5135P] where P=(Fo^2^+2Fc^2^)/3'
_refine_ls_weighting_scheme calc
_refine_ls_wR_factor_gt 0.0681
_refine_ls_wR_factor_ref 0.0762
_reflns_number_gt 9545
_reflns_number_total 12399
_reflns_threshold_expression 'I > 2\s(I)'
_cod_data_source_file cq2031sup1.cif
_cod_data_source_block Complex_1
_cod_original_formula_sum 'C11 H37 Cu5 Gd N11 O24.50'
_cod_database_code 2243021
_shelx_space_group_comment
;
The symmetry employed for this shelxl refinement is uniquely defined
by the following loop, which should always be used as a source of
symmetry information in preference to the above space-group names.
They are only intended as comments.
;
_shelx_estimated_absorpt_t_min 0.501
_shelx_estimated_absorpt_t_max 0.776

loop_
_space_group_symop_operation_xyz
'x, y, z'
'-x, -y, -z'

loop_
_atom_site_type_symbol
_atom_site_label
_atom_site_fract_x
_atom_site_fract_y
_atom_site_fract_z
_atom_site_U_iso_or_equiv
_atom_site_adp_type
_atom_site_calc_flag
_atom_site_occupancy
_atom_site_disorder_assembly
_atom_site_disorder_group
C C1 1.0282(3) 0.3071(3) 0.5735(2) 0.0169(5) Uani d 1 . .
C C2 1.0133(3) 0.3907(3) 0.6602(2) 0.0198(6) Uani d 1 . .
H H2C 1.011450 0.350005 0.723478 0.024 Uiso calc 1 . .
H H2D 1.085802 0.466751 0.669686 0.024 Uiso calc 1 . .
C C3 0.6601(3) 0.4525(3) 0.3876(2) 0.0184(5) Uani d 1 . .
C C4 0.5624(3) 0.5110(3) 0.3531(2) 0.0237(6) Uani d 1 . .
H H4C 0.492326 0.489577 0.395853 0.028 Uiso calc 1 . .
H H4D 0.600253 0.601279 0.361189 0.028 Uiso calc 1 . .
C C5 0.5301(3) 0.2146(3) 0.0120(2) 0.0180(5) Uani d 1 . .
C C6 0.4908(3) 0.1751(3) -0.0995(2) 0.0211(6) Uani d 1 . .
H H6C 0.398256 0.136861 -0.110988 0.025 Uiso calc 1 . .
H H6D 0.513050 0.247914 -0.137828 0.025 Uiso calc 1 . .
C C7 0.8131(3) -0.0807(3) -0.0320(2) 0.0158(5) Uani d 1 . .
C C8 0.8535(3) -0.1924(3) -0.0560(2) 0.0185(5) Uani d 1 . .
H H8C 0.778171 -0.265599 -0.071359 0.022 Uiso calc 1 . .
H H8D 0.899628 -0.182227 -0.116646 0.022 Uiso calc 1 . .
C C9 1.1071(3) -0.0372(3) 0.3184(2) 0.0155(5) Uani d 1 . .
C C10 1.2060(3) -0.0372(3) 0.4025(2) 0.0182(5) Uani d 1 . .
H H10C 1.183398 -0.118107 0.429579 0.022 Uiso calc 1 . .
H H10D 1.288131 -0.023541 0.375327 0.022 Uiso calc 1 . .
C C11 1.0002(9) 0.3923(10) 0.1657(8) 0.0187(17) Uani d 0.499(11) A 1
O O12 0.8812(8) 0.3500(10) 0.1377(9) 0.0268(16) Uani d 0.499(11) A 1
O O13 1.0398(17) 0.3359(17) 0.2371(11) 0.0221(18) Uani d 0.499(11) A 1
O O14 1.0726(7) 0.4812(8) 0.1298(7) 0.0296(16) Uani d 0.499(11) A 1
O O23 1.3130(8) 0.5342(7) 0.1998(11) 0.100(5) Uani d 0.499(11) A 1
H H23A 1.324(17) 0.608(5) 0.223(7) 0.150 Uiso d 0.499(11) A 1
H H23B 1.242(5) 0.491(7) 0.171(13) 0.150 Uiso d 0.499(11) A 1
C C11B 1.0371(9) 0.3913(10) 0.1761(9) 0.0210(18) Uani d 0.501(11) A 2
O O12B 0.9211(8) 0.3493(10) 0.1322(8) 0.0280(16) Uani d 0.501(11) A 2
O O13B 1.0555(17) 0.3350(16) 0.2552(11) 0.0231(19) Uani d 0.501(11) A 2
O O14B 1.1203(8) 0.4785(8) 0.1474(6) 0.0319(18) Uani d 0.501(11) A 2
N N1 0.9476(2) 0.2923(2) 0.49334(18) 0.0184(5) Uani d 1 . .
N N2 0.8943(3) 0.4211(3) 0.6387(2) 0.0242(5) Uani d 1 . .
H H2A 0.909529 0.503064 0.653694 0.029 Uiso calc 1 . .
H H2B 0.836962 0.381155 0.679007 0.029 Uiso calc 1 . .
N N3 0.6792(3) 0.3745(2) 0.32041(19) 0.0194(5) Uani d 1 . .
N N4 0.5128(3) 0.4690(3) 0.2453(2) 0.0321(7) Uani d 1 . .
H H4A 0.541406 0.531489 0.206441 0.038 Uiso calc 1 . .
H H4B 0.427124 0.446800 0.238524 0.038 Uiso calc 1 . .
N N5 0.6111(2) 0.1674(2) 0.05484(18) 0.0177(5) Uani d 1 . .
N N6 0.5532(2) 0.0865(2) -0.13735(18) 0.0190(5) Uani d 1 . .
H H6A 0.585643 0.108822 -0.196056 0.023 Uiso calc 1 . .
H H6B 0.496054 0.010374 -0.150377 0.023 Uiso calc 1 . .
N N7 0.8504(2) -0.0252(2) 0.05833(18) 0.0161(4) Uani d 1 . .
N N8 0.9361(2) -0.2106(2) 0.03158(19) 0.0193(5) Uani d 1 . .
H H8A 1.014048 -0.203019 0.012836 0.023 Uiso calc 1 . .
H H8B 0.903608 -0.287467 0.050144 0.023 Uiso calc 1 . .
N N9 1.0599(2) 0.0527(2) 0.32669(17) 0.0157(4) Uani d 1 . .
N N10 1.2174(3) 0.0598(3) 0.4855(2) 0.0236(5) Uani d 1 . .
H H10A 1.297991 0.111081 0.495577 0.028 Uiso calc 1 . .
H H10B 1.199114 0.025111 0.543971 0.028 Uiso calc 1 . .
N N11 0.5782(3) 0.2254(3) 0.6118(2) 0.0282(6) Uani d 1 . .
Cu Cu1 1.09871(3) 0.15598(3) 0.45052(3) 0.01629(7) Uani d 1 . .
Cu Cu2 0.82345(3) 0.37425(3) 0.49429(3) 0.01666(7) Uani d 1 . .
Cu Cu3 0.56789(4) 0.32576(3) 0.19730(3) 0.01924(8) Uani d 1 . .
Cu Cu4 0.69162(3) 0.08373(3) -0.03230(3) 0.01653(7) Uani d 1 . .
Cu Cu5 0.95028(3) -0.08613(3) 0.15079(3) 0.01552(7) Uani d 1 . .
Gd Gd1 0.84770(2) 0.19381(2) 0.24301(2) 0.01278(4) Uani d 1 . .
O O1 0.9539(2) 0.2085(2) 0.41509(15) 0.0205(4) Uani d 1 . .
O O2 1.1140(2) 0.2528(2) 0.57995(15) 0.0193(4) Uani d 1 . .
O O3 0.7698(2) 0.31983(19) 0.35249(15) 0.0186(4) Uani d 1 . .
O O4 0.7179(2) 0.47939(19) 0.47886(16) 0.0204(4) Uani d 1 . .
O O5 0.6439(2) 0.2014(2) 0.15887(15) 0.0208(4) Uani d 1 . .
O O6 0.4844(2) 0.2916(2) 0.05861(16) 0.0213(4) Uani d 1 . .
O O7 0.8123(2) 0.07808(19) 0.07923(15) 0.0188(4) Uani d 1 . .
O O8 0.7441(2) -0.04598(19) -0.09994(15) 0.0184(4) Uani d 1 . .
O O9 0.97139(19) 0.05463(18) 0.24655(15) 0.0164(4) Uani d 1 . .
O O10 1.0746(2) -0.12244(19) 0.24335(15) 0.0178(4) Uani d 1 . .
O O11 0.7121(2) 0.0139(2) 0.29536(17) 0.0213(4) Uani d 1 . .
H H11A 0.643(3) 0.014(4) 0.316(3) 0.032 Uiso d 1 . .
H H11B 0.719(4) -0.056(2) 0.281(3) 0.032 Uiso d 1 . .
O O15 0.6328(2) 0.2178(2) 0.53415(19) 0.0310(5) Uani d 1 . .
O O16 0.6467(3) 0.2508(4) 0.6961(2) 0.0585(10) Uani d 1 . .
O O17 0.4642(3) 0.2055(3) 0.6078(3) 0.0426(7) Uani d 1 . .
O O18 1.2479(2) 0.3217(2) 0.37422(18) 0.0241(5) Uani d 1 . .
H H18A 1.266(4) 0.378(3) 0.421(2) 0.036 Uiso d 1 . .
H H18B 1.192(3) 0.336(4) 0.336(3) 0.036 Uiso d 1 . .
O O19 0.3869(2) 0.1932(2) 0.26751(17) 0.0235(5) Uani d 1 . .
H H19A 0.338(3) 0.154(4) 0.216(2) 0.035 Uiso d 1 . .
H H19B 0.348(4) 0.234(3) 0.297(3) 0.035 Uiso d 1 . .
O O20 0.8216(2) 0.2497(2) -0.11207(19) 0.0283(5) Uani d 1 . .
H H20A 0.844(4) 0.221(4) -0.165(2) 0.042 Uiso d 1 . .
H H20B 0.839(4) 0.3266(19) -0.113(4) 0.042 Uiso d 1 . .
O O21 0.6426(3) 0.6180(2) 0.0939(2) 0.0357(6) Uani d 1 . .
H H21A 0.599(4) 0.629(5) 0.043(3) 0.054 Uiso d 1 . .
H H21B 0.685(4) 0.572(4) 0.075(4) 0.054 Uiso d 1 . .
O O22 0.8172(4) 0.5178(3) 0.0465(3) 0.0538(9) Uani d 1 . .
H H22A 0.824(6) 0.514(6) -0.0174(18) 0.081 Uiso d 1 . .
H H22B 0.850(6) 0.468(5) 0.076(4) 0.081 Uiso d 1 . .
O O24 0.7763(2) -0.1972(2) 0.24123(17) 0.0213(4) Uani d 1 . .
H H24A 0.805(4) -0.228(4) 0.289(2) 0.032 Uiso d 1 . .
H H24B 0.739(4) -0.264(2) 0.206(3) 0.032 Uiso d 1 . .
O O25 0.5128(2) 0.0541(2) 0.36852(19) 0.0266(5) Uani d 1 . .
H H25A 0.477(4) 0.102(4) 0.340(3) 0.040 Uiso d 1 . .
H H25B 0.541(4) 0.095(4) 0.425(2) 0.040 Uiso d 1 . .

loop_
_atom_site_aniso_label
_atom_site_aniso_U_11
_atom_site_aniso_U_22
_atom_site_aniso_U_33
_atom_site_aniso_U_12
_atom_site_aniso_U_13
_atom_site_aniso_U_23
C1 0.0204(13) 0.0140(12) 0.0141(12) 0.0016(10) 0.0034(10) 0.0020(9)
C2 0.0288(15) 0.0167(13) 0.0115(12) 0.0042(11) 0.0009(11) -0.0007(10)
C3 0.0241(14) 0.0139(12) 0.0158(12) 0.0040(11) 0.0028(11) -0.0003(10)
C4 0.0318(17) 0.0204(14) 0.0204(14) 0.0120(13) 0.0012(12) -0.0030(11)
C5 0.0200(13) 0.0194(13) 0.0147(12) 0.0062(11) 0.0016(10) 0.0022(10)
C6 0.0246(15) 0.0286(15) 0.0134(12) 0.0143(12) -0.0004(11) -0.0001(11)
C7 0.0177(13) 0.0158(12) 0.0133(12) 0.0046(10) 0.0019(10) 0.0000(9)
C8 0.0252(14) 0.0177(13) 0.0133(12) 0.0089(11) 0.0009(10) -0.0027(10)
C9 0.0164(12) 0.0152(12) 0.0142(12) 0.0040(10) 0.0010(10) 0.0024(9)
C10 0.0190(13) 0.0186(13) 0.0181(13) 0.0075(11) -0.0003(10) 0.0037(10)
C11 0.019(4) 0.021(3) 0.016(3) 0.006(3) 0.003(3) -0.002(2)
O12 0.019(4) 0.027(2) 0.030(3) 0.000(3) 0.002(3) 0.011(2)
O13 0.021(4) 0.023(3) 0.019(4) 0.003(3) -0.001(3) 0.005(3)
O14 0.027(4) 0.027(3) 0.028(3) -0.003(3) 0.003(3) 0.006(2)
O23 0.047(5) 0.050(5) 0.203(13) 0.028(4) -0.018(6) -0.007(6)
C11B 0.024(4) 0.019(2) 0.017(3) 0.005(3) 0.002(3) -0.005(2)
O12B 0.026(4) 0.027(2) 0.024(3) -0.003(3) 0.001(3) 0.011(2)
O13B 0.022(4) 0.020(3) 0.023(5) 0.001(3) -0.005(3) 0.001(3)
O14B 0.036(4) 0.026(3) 0.020(3) -0.010(3) 0.009(3) -0.002(2)
N1 0.0251(13) 0.0185(11) 0.0115(10) 0.0072(10) 0.0040(9) -0.0032(9)
N2 0.0282(14) 0.0270(13) 0.0164(12) 0.0092(11) -0.0003(10) -0.0054(10)
N3 0.0264(13) 0.0174(11) 0.0168(11) 0.0109(10) 0.0008(10) 0.0010(9)
N4 0.056(2) 0.0267(14) 0.0207(13) 0.0252(14) -0.0001(13) 0.0008(11)
N5 0.0210(12) 0.0238(12) 0.0102(10) 0.0106(10) -0.0005(9) -0.0003(9)
N6 0.0215(12) 0.0231(12) 0.0123(10) 0.0076(10) 0.0003(9) -0.0002(9)
N7 0.0213(12) 0.0164(11) 0.0131(10) 0.0106(9) -0.0004(9) -0.0011(8)
N8 0.0221(12) 0.0195(12) 0.0177(11) 0.0098(10) -0.0006(9) -0.0011(9)
N9 0.0177(11) 0.0159(11) 0.0130(10) 0.0054(9) -0.0021(8) 0.0007(8)
N10 0.0225(13) 0.0275(13) 0.0199(12) 0.0088(11) -0.0050(10) 0.0003(10)
N11 0.0271(14) 0.0270(14) 0.0263(14) 0.0020(11) 0.0040(11) 0.0032(11)
Cu1 0.01724(16) 0.01941(16) 0.01143(15) 0.00596(13) -0.00150(12) -0.00123(12)
Cu2 0.02216(18) 0.01550(16) 0.01149(15) 0.00558(13) 0.00110(13) -0.00207(12)
Cu3 0.02855(19) 0.01987(17) 0.01282(15) 0.01423(15) -0.00091(14) -0.00107(13)
Cu4 0.01952(17) 0.02133(17) 0.01026(15) 0.01014(14) -0.00125(12) -0.00179(12)
Cu5 0.01973(17) 0.01519(15) 0.01250(15) 0.00790(13) -0.00066(12) -0.00106(12)
Gd1 0.01725(7) 0.01235(6) 0.00865(6) 0.00532(5) -0.00028(4) -0.00060(4)
O1 0.0234(11) 0.0277(11) 0.0114(9) 0.0128(9) -0.0023(8) -0.0074(8)
O2 0.0218(10) 0.0217(10) 0.0135(9) 0.0064(8) -0.0011(8) 0.0008(8)
O3 0.0256(11) 0.0203(10) 0.0129(9) 0.0124(8) 0.0000(8) 0.0001(7)
O4 0.0254(11) 0.0190(10) 0.0159(9) 0.0065(8) 0.0025(8) -0.0031(8)
O5 0.0281(11) 0.0277(11) 0.0102(9) 0.0170(9) -0.0026(8) -0.0049(8)
O6 0.0283(11) 0.0263(11) 0.0142(9) 0.0169(9) -0.0010(8) 0.0004(8)
O7 0.0251(11) 0.0193(10) 0.0150(9) 0.0139(8) -0.0021(8) -0.0036(7)
O8 0.0233(10) 0.0213(10) 0.0119(9) 0.0107(8) -0.0013(8) -0.0025(7)
O9 0.0198(10) 0.0170(9) 0.0125(9) 0.0083(8) -0.0047(7) -0.0016(7)
O10 0.0209(10) 0.0176(9) 0.0163(9) 0.0090(8) 0.0005(8) 0.0003(7)
O11 0.0194(10) 0.0185(10) 0.0254(11) 0.0043(8) 0.0041(9) 0.0024(8)
O15 0.0318(13) 0.0314(13) 0.0280(12) 0.0052(10) 0.0081(10) 0.0059(10)
O16 0.0445(18) 0.087(3) 0.0234(14) -0.0098(17) 0.0007(13) 0.0051(15)
O17 0.0271(13) 0.0321(14) 0.070(2) 0.0112(11) 0.0091(13) -0.0005(14)
O18 0.0274(12) 0.0211(11) 0.0230(11) 0.0090(9) -0.0002(9) -0.0060(9)
O19 0.0230(11) 0.0295(12) 0.0177(10) 0.0101(9) -0.0006(8) -0.0041(9)
O20 0.0317(13) 0.0248(12) 0.0303(13) 0.0103(10) 0.0089(10) 0.0017(10)
O21 0.0499(17) 0.0296(13) 0.0284(13) 0.0187(12) -0.0119(12) 0.0000(10)
O22 0.091(3) 0.0470(18) 0.0389(17) 0.0372(18) 0.0265(18) 0.0148(15)
O24 0.0249(11) 0.0196(10) 0.0181(10) 0.0060(9) -0.0014(8) 0.0027(8)
O25 0.0262(12) 0.0255(12) 0.0279(12) 0.0083(10) 0.0031(10) 0.0008(9)

loop_
_atom_type_symbol
_atom_type_description
_atom_type_scat_dispersion_real
_atom_type_scat_dispersion_imag
_atom_type_scat_source
C C 0.0033 0.0016 'International Tables Vol C Tables 4.2.6.8 and 6.1.1.4'
H H 0.0000 0.0000 'International Tables Vol C Tables 4.2.6.8 and 6.1.1.4'
N N 0.0061 0.0033 'International Tables Vol C Tables 4.2.6.8 and 6.1.1.4'
Cu Cu 0.3201 1.2651 'International Tables Vol C Tables 4.2.6.8 and 6.1.1.4'
Gd Gd -0.1653 3.9035 'International Tables Vol C Tables 4.2.6.8 and 6.1.1.4'
O O 0.0106 0.0060 'International Tables Vol C Tables 4.2.6.8 and 6.1.1.4'

loop_
_geom_angle_atom_site_label_1
_geom_angle_atom_site_label_2
_geom_angle_atom_site_label_3
_geom_angle
O2 C1 N1 123.2(3)
O2 C1 C2 121.7(3)
N1 C1 C2 115.1(3)
N2 C2 C1 109.7(2)
N2 C2 H2C 109.7
C1 C2 H2C 109.7
N2 C2 H2D 109.7
C1 C2 H2D 109.7
H2C C2 H2D 108.2
O4 C3 N3 124.2(3)
O4 C3 C4 120.7(3)
N3 C3 C4 115.1(3)
N4 C4 C3 110.7(2)
N4 C4 H4C 109.5
C3 C4 H4C 109.5
N4 C4 H4D 109.5
C3 C4 H4D 109.5
H4C C4 H4D 108.1
O6 C5 N5 124.4(3)
O6 C5 C6 120.0(3)
N5 C5 C6 115.6(3)
N6 C6 C5 111.2(2)
N6 C6 H6C 109.4
C5 C6 H6C 109.4
N6 C6 H6D 109.4
C5 C6 H6D 109.4
H6C C6 H6D 108.0
N7 C7 O8 123.8(3)
N7 C7 C8 116.0(2)
O8 C7 C8 120.2(2)
N8 C8 C7 110.4(2)
N8 C8 H8C 109.6
C7 C8 H8C 109.6
N8 C8 H8D 109.6
C7 C8 H8D 109.6
H8C C8 H8D 108.1
O10 C9 N9 123.9(3)
O10 C9 C10 120.3(2)
N9 C9 C10 115.8(2)
N10 C10 C9 110.9(2)
N10 C10 H10C 109.5
C9 C10 H10C 109.5
N10 C10 H10D 109.5
C9 C10 H10D 109.5
H10C C10 H10D 108.0
O14 C11 O12 123.6(9)
O14 C11 O13 122.2(9)
O12 C11 O13 114.2(9)
O14 C11 Gd1 178.1(8)
O12 C11 Gd1 57.7(6)
O13 C11 Gd1 56.5(7)
C11 O12 Gd1 94.3(7)
C11 O13 Gd1 95.0(8)
H23A O23 H23B 119(10)
O14B C11B O13B 123.7(10)
O14B C11B O12B 123.8(9)
O13B C11B O12B 112.5(9)
O14B C11B Gd1 179.5(9)
O13B C11B Gd1 56.1(7)
O12B C11B Gd1 56.4(5)
C11B O12B Gd1 96.5(7)
C11B O13B Gd1 96.9(8)
C1 N1 O1 116.0(2)
C1 N1 Cu2 119.25(19)
O1 N1 Cu2 124.58(18)
C2 N2 Cu2 111.49(18)
C2 N2 H2A 109.3
Cu2 N2 H2A 109.3
C2 N2 H2B 109.3
Cu2 N2 H2B 109.3
H2A N2 H2B 108.0
C3 N3 O3 115.2(2)
C3 N3 Cu3 118.8(2)
O3 N3 Cu3 125.28(18)
C4 N4 Cu3 110.4(2)
C4 N4 H4A 109.6
Cu3 N4 H4A 109.6
C4 N4 H4B 109.6
Cu3 N4 H4B 109.6
H4A N4 H4B 108.1
C5 N5 O5 115.2(2)
C5 N5 Cu4 117.2(2)
O5 N5 Cu4 126.74(18)
C6 N6 Cu4 109.20(18)
C6 N6 H6A 109.8
Cu4 N6 H6A 109.8
C6 N6 H6B 109.8
Cu4 N6 H6B 109.8
H6A N6 H6B 108.3
C7 N7 O7 115.2(2)
C7 N7 Cu5 119.6(2)
O7 N7 Cu5 125.20(17)
C8 N8 Cu5 110.78(17)
C8 N8 H8A 109.5
Cu5 N8 H8A 109.5
C8 N8 H8B 109.5
Cu5 N8 H8B 109.5
H8A N8 H8B 108.1
C9 N9 O9 115.5(2)
C9 N9 Cu1 118.54(19)
O9 N9 Cu1 125.47(17)
C10 N10 Cu1 110.37(18)
C10 N10 H10A 109.6
Cu1 N10 H10A 109.6
C10 N10 H10B 109.6
Cu1 N10 H10B 109.6
H10A N10 H10B 108.1
O17 N11 O15 122.5(3)
O17 N11 O16 120.9(3)
O15 N11 O16 116.5(3)
N9 Cu1 O1 89.32(9)
N9 Cu1 O2 172.09(10)
O1 Cu1 O2 85.28(9)
N9 Cu1 N10 83.70(10)
O1 Cu1 N10 165.70(11)
O2 Cu1 N10 100.27(10)
N9 Cu1 O18 91.70(9)
O1 Cu1 O18 95.08(9)
O2 Cu1 O18 94.54(8)
N10 Cu1 O18 97.58(10)
N1 Cu2 O3 90.48(9)
N1 Cu2 O4 168.71(10)
O3 Cu2 O4 85.63(9)
N1 Cu2 N2 82.87(11)
O3 Cu2 N2 173.32(10)
O4 Cu2 N2 100.83(10)
N1 Cu2 O15 104.38(10)
O3 Cu2 O15 88.22(9)
O4 Cu2 O15 86.11(9)
N2 Cu2 O15 93.88(11)
N3 Cu3 O5 90.98(10)
N3 Cu3 O6 168.46(11)
O5 Cu3 O6 85.44(9)
N3 Cu3 N4 82.70(12)
O5 Cu3 N4 172.15(13)
O6 Cu3 N4 99.85(11)
N3 Cu3 O19 97.56(10)
O5 Cu3 O19 97.57(9)
O6 Cu3 O19 93.78(9)
N4 Cu3 O19 87.90(12)
N5 Cu4 O7 91.39(9)
N5 Cu4 O8 161.67(10)
O7 Cu4 O8 84.56(8)
N5 Cu4 N6 83.88(10)
O7 Cu4 N6 174.00(10)
O8 Cu4 N6 98.79(9)
N5 Cu4 O20 101.61(10)
O7 Cu4 O20 99.20(9)
O8 Cu4 O20 96.69(9)
N6 Cu4 O20 85.40(10)
N7 Cu5 O9 89.59(9)
N7 Cu5 O10 170.23(10)
O9 Cu5 O10 85.57(8)
N7 Cu5 N8 83.14(10)
O9 Cu5 N8 169.38(10)
O10 Cu5 N8 100.42(9)
N7 Cu5 O24 95.81(9)
O9 Cu5 O24 87.44(8)
O10 Cu5 O24 92.45(8)
N8 Cu5 O24 100.96(9)
O13 Gd1 O12 56.4(3)
O13 Gd1 O11 153.9(3)
O12 Gd1 O11 149.4(2)
O13 Gd1 O3 96.0(6)
O12 Gd1 O3 86.3(3)
O11 Gd1 O3 91.62(8)
O11 Gd1 O13B 147.7(3)
O3 Gd1 O13B 95.0(5)
O11 Gd1 O12B 156.6(2)
O3 Gd1 O12B 94.1(3)
O13B Gd1 O12B 54.1(3)
O13 Gd1 O7 102.1(5)
O12 Gd1 O7 79.3(3)
O11 Gd1 O7 85.23(8)
O3 Gd1 O7 144.85(7)
O13B Gd1 O7 106.2(5)
O12B Gd1 O7 77.1(3)
O13 Gd1 O9 82.7(5)
O12 Gd1 O9 122.3(2)
O11 Gd1 O9 75.95(7)
O3 Gd1 O9 141.57(7)
O13B Gd1 O9 79.4(5)
O12B Gd1 O9 111.8(3)
O7 Gd1 O9 71.27(6)
O13 Gd1 O1 76.8(3)
O12 Gd1 O1 125.7(3)
O11 Gd1 O1 81.98(8)
O3 Gd1 O1 71.71(7)
O13B Gd1 O1 70.3(3)
O12B Gd1 O1 121.3(2)
O7 Gd1 O1 141.68(7)
O9 Gd1 O1 70.62(7)
O13 Gd1 O5 125.4(3)
O12 Gd1 O5 69.6(2)
O11 Gd1 O5 80.69(8)
O3 Gd1 O5 72.08(7)
O13B Gd1 O5 131.3(3)
O12B Gd1 O5 79.6(2)
O7 Gd1 O5 72.87(7)
O9 Gd1 O5 138.36(7)
O1 Gd1 O5 139.11(7)
O13 Gd1 C11 28.5(3)
O12 Gd1 C11 27.9(2)
O11 Gd1 C11 175.0(3)
O3 Gd1 C11 92.2(3)
O7 Gd1 C11 89.8(3)
O9 Gd1 C11 102.9(2)
O1 Gd1 C11 102.3(2)
O5 Gd1 C11 97.4(2)
O11 Gd1 C11B 171.5(2)
O3 Gd1 C11B 95.6(2)
O13B Gd1 C11B 27.0(2)
O12B Gd1 C11B 27.1(2)
O7 Gd1 C11B 91.4(2)
O9 Gd1 C11B 95.6(2)
O1 Gd1 C11B 96.0(2)
O5 Gd1 C11B 105.8(2)
N1 O1 Cu1 107.85(16)
N1 O1 Gd1 123.02(16)
Cu1 O1 Gd1 125.67(9)
C1 O2 Cu1 107.29(17)
N3 O3 Cu2 107.71(15)
N3 O3 Gd1 123.98(15)
Cu2 O3 Gd1 128.20(10)
C3 O4 Cu2 106.89(18)
N5 O5 Cu3 107.81(16)
N5 O5 Gd1 120.57(16)
Cu3 O5 Gd1 123.24(10)
C5 O6 Cu3 106.60(18)
N7 O7 Cu4 107.98(15)
N7 O7 Gd1 124.61(15)
Cu4 O7 Gd1 125.52(9)
C7 O8 Cu4 106.96(17)
N9 O9 Cu5 107.74(15)
N9 O9 Gd1 125.05(15)
Cu5 O9 Gd1 126.68(9)
C9 O10 Cu5 107.26(17)
Gd1 O11 H11A 120(3)
Gd1 O11 H11B 122(3)
H11A O11 H11B 115(4)
N11 O15 Cu2 124.8(2)
Cu1 O18 H18A 101(3)
Cu1 O18 H18B 94(3)
H18A O18 H18B 104(4)
Cu3 O19 H19A 105(3)
Cu3 O19 H19B 111(3)
H19A O19 H19B 106(4)
Cu4 O20 H20A 109(3)
Cu4 O20 H20B 140(3)
H20A O20 H20B 108(4)
H21A O21 H21B 110(5)
H22A O22 H22B 111(6)
Cu5 O24 H24A 109(3)
Cu5 O24 H24B 107(3)
H24A O24 H24B 95(4)
H25A O25 H25B 100(4)

loop_
_geom_bond_atom_site_label_1
_geom_bond_atom_site_label_2
_geom_bond_distance
C1 O2 1.296(4)
C1 N1 1.303(4)
C1 C2 1.501(4)
C2 N2 1.488(4)
C2 H2C 0.9900
C2 H2D 0.9900
C3 O4 1.295(4)
C3 N3 1.298(4)
C3 C4 1.505(4)
C4 N4 1.483(4)
C4 H4C 0.9900
C4 H4D 0.9900
C5 O6 1.298(4)
C5 N5 1.302(4)
C5 C6 1.506(4)
C6 N6 1.485(4)
C6 H6C 0.9900
C6 H6D 0.9900
C7 N7 1.292(4)
C7 O8 1.301(3)
C7 C8 1.509(4)
C8 N8 1.490(4)
C8 H8C 0.9900
C8 H8D 0.9900
C9 O10 1.294(3)
C9 N9 1.298(4)
C9 C10 1.506(4)
C10 N10 1.482(4)
C10 H10C 0.9900
C10 H10D 0.9900
C11 O14 1.252(9)
C11 O12 1.284(9)
C11 O13 1.307(10)
C11 Gd1 2.733(10)
O12 Gd1 2.317(11)
O13 Gd1 2.288(17)
O23 H23A 0.851(19)
O23 H23B 0.84(2)
C11B O14B 1.253(9)
C11B O13B 1.307(10)
C11B O12B 1.310(10)
C11B Gd1 2.857(10)
O12B Gd1 2.396(10)
O13B Gd1 2.388(17)
N1 O1 1.389(3)
N1 Cu2 1.902(3)
N2 Cu2 1.985(3)
N2 H2A 0.9100
N2 H2B 0.9100
N3 O3 1.399(3)
N3 Cu3 1.910(3)
N4 Cu3 2.010(3)
N4 H4A 0.9100
N4 H4B 0.9100
N5 O5 1.397(3)
N5 Cu4 1.906(2)
N6 Cu4 2.005(2)
N6 H6A 0.9100
N6 H6B 0.9100
N7 O7 1.397(3)
N7 Cu5 1.901(2)
N8 Cu5 2.022(2)
N8 H8A 0.9100
N8 H8B 0.9100
N9 O9 1.398(3)
N9 Cu1 1.898(2)
N10 Cu1 2.016(3)
N10 H10A 0.9100
N10 H10B 0.9100
N11 O17 1.223(4)
N11 O15 1.255(4)
N11 O16 1.266(4)
Cu1 O1 1.929(2)
Cu1 O2 1.949(2)
Cu1 O18 2.470(3)
Cu2 O3 1.929(2)
Cu2 O4 1.939(2)
Cu2 O15 2.469(3)
Cu3 O5 1.935(2)
Cu3 O6 1.952(2)
Cu3 O19 2.444(2)
Cu4 O7 1.938(2)
Cu4 O8 1.953(2)
Cu4 O20 2.401(3)
Cu5 O9 1.931(2)
Cu5 O10 1.939(2)
Cu5 O24 2.449(2)
Gd1 O11 2.359(2)
Gd1 O3 2.381(2)
Gd1 O7 2.408(2)
Gd1 O9 2.414(2)
Gd1 O1 2.457(2)
Gd1 O5 2.483(2)
O11 H11A 0.840(19)
O11 H11B 0.838(19)
O18 H18A 0.829(19)
O18 H18B 0.830(19)
O19 H19A 0.844(19)
O19 H19B 0.836(19)
O20 H20A 0.847(19)
O20 H20B 0.849(19)
O21 H21A 0.840(19)
O21 H21B 0.849(19)
O22 H22A 0.86(2)
O22 H22B 0.87(2)
O24 H24A 0.833(19)
O24 H24B 0.839(19)
O25 H25A 0.861(19)
O25 H25B 0.845(19)

loop_
_geom_hbond_atom_site_label_D
_geom_hbond_atom_site_label_H
_geom_hbond_atom_site_label_A
_geom_hbond_site_symmetry_A
_geom_hbond_distance_DH
_geom_hbond_distance_HA
_geom_hbond_distance_DA
_geom_hbond_angle_DHA
_geom_hbond_publ_flag
O23 H23A O16 2_766 0.851(19) 1.812(19) 2.642(10) 165(10) yes
O23 H23B O14 . 0.84(2) 1.90(2) 2.644(10) 148(5) yes
N2 H2A O13 2_766 0.91 2.17 3.00(2) 150.8 yes
N2 H2A O13B 2_766 0.91 2.06 2.92(2) 157.0 yes
N2 H2B O16 . 0.91 2.25 3.068(4) 150.0 yes
N4 H4A O21 . 0.91 2.08 2.932(4) 154.8 yes
N4 H4B O23 1_455 0.91 1.91 2.604(8) 131.6 yes
N6 H6A O16 1_554 0.91 2.24 3.061(4) 149.9 yes
N6 H6B N5 2_655 0.91 2.53 3.268(4) 138.9 yes
N6 H6B O5 2_655 0.91 2.46 3.357(4) 170.7 yes
N8 H8A O7 2_755 0.91 2.51 3.299(4) 144.7 yes
N8 H8A O20 2_755 0.91 2.39 3.005(4) 125.1 yes
N8 H8B O22 1_545 0.91 2.15 3.033(4) 163.1 yes
N10 H10A O17 1_655 0.91 2.22 3.025(4) 146.4 yes
N10 H10B O11 2_756 0.91 2.41 3.192(4) 144.6 yes
O11 H11A O25 . 0.840(19) 1.84(2) 2.662(3) 166(4) yes
O11 H11B O24 . 0.838(19) 1.98(2) 2.798(3) 167(4) yes
O18 H18A O4 2_766 0.829(19) 1.99(2) 2.813(3) 169(4) yes
O18 H18B O13 . 0.830(19) 2.07(2) 2.886(14) 170(4) yes
O18 H18B O13B . 0.830(19) 1.79(2) 2.612(14) 169(5) yes
O19 H19A O8 2_655 0.844(19) 1.89(2) 2.719(3) 167(4) yes
O19 H19B O18 1_455 0.836(19) 2.01(2) 2.847(3) 176(4) yes
O20 H20A O10 2_755 0.847(19) 1.96(3) 2.750(3) 156(5) yes
O20 H20B O14 2_765 0.849(19) 2.17(2) 2.997(9) 165(4) yes
O20 H20B O14B 2_765 0.849(19) 2.24(2) 3.075(9) 169(4) yes
O21 H21A O6 2_665 0.840(19) 2.00(2) 2.813(3) 163(5) yes
O21 H21B O22 . 0.849(19) 1.83(2) 2.650(5) 162(5) yes
O22 H22A O14 2_765 0.86(2) 1.96(4) 2.742(9) 150(6) yes
O22 H22A O14B 2_765 0.86(2) 1.89(3) 2.730(8) 166(6) yes
O22 H22B O12 . 0.87(2) 1.74(3) 2.594(12) 168(6) yes
O22 H22B O14 . 0.87(2) 2.49(5) 3.137(9) 131(5) yes
O22 H22B O12B . 0.87(2) 1.94(2) 2.803(11) 176(6) yes
O24 H24A O2 2_756 0.833(19) 1.98(2) 2.785(3) 163(4) yes
O24 H24B O21 1_545 0.839(19) 1.95(2) 2.755(3) 161(4) yes
O25 H25A O19 . 0.861(19) 1.92(2) 2.773(3) 173(5) yes
O25 H25B O15 . 0.845(19) 1.93(2) 2.754(4) 166(4) yes

loop_
_geom_torsion_atom_site_label_1
_geom_torsion_atom_site_label_2
_geom_torsion_atom_site_label_3
_geom_torsion_atom_site_label_4
_geom_torsion
O2 C1 C2 N2 -169.6(3)
N1 C1 C2 N2 9.2(4)
O4 C3 C4 N4 178.1(3)
N3 C3 C4 N4 -2.6(4)
O6 C5 C6 N6 -179.6(3)
N5 C5 C6 N6 0.9(4)
N7 C7 C8 N8 -3.0(4)
O8 C7 C8 N8 177.5(2)
O10 C9 C10 N10 -173.5(3)
N9 C9 C10 N10 7.1(4)
O14 C11 O12 Gd1 178.3(11)
O13 C11 O12 Gd1 -3.1(13)
O14 C11 O13 Gd1 -178.2(10)
O12 C11 O13 Gd1 3.2(13)
O14B C11B O12B Gd1 -179.5(10)
O13B C11B O12B Gd1 -1.7(13)
O14B C11B O13B Gd1 179.5(10)
O12B C11B O13B Gd1 1.7(13)
O2 C1 N1 O1 3.2(4)
C2 C1 N1 O1 -175.5(2)
O2 C1 N1 Cu2 178.5(2)
C2 C1 N1 Cu2 -0.2(3)
C1 C2 N2 Cu2 -13.4(3)
O4 C3 N3 O3 -0.6(4)
C4 C3 N3 O3 -179.9(2)
O4 C3 N3 Cu3 170.1(2)
C4 C3 N3 Cu3 -9.1(4)
C3 C4 N4 Cu3 11.8(3)
O6 C5 N5 O5 2.5(4)
C6 C5 N5 O5 -178.0(2)
O6 C5 N5 Cu4 -167.4(2)
C6 C5 N5 Cu4 12.1(4)
C5 C6 N6 Cu4 -12.1(3)
O8 C7 N7 O7 -0.7(4)
C8 C7 N7 O7 179.9(2)
O8 C7 N7 Cu5 179.6(2)
C8 C7 N7 Cu5 0.2(4)
C7 C8 N8 Cu5 4.2(3)
O10 C9 N9 O9 -1.6(4)
C10 C9 N9 O9 177.8(2)
O10 C9 N9 Cu1 170.7(2)
C10 C9 N9 Cu1 -9.9(3)
C9 C10 N10 Cu1 -1.5(3)
C9 N9 Cu1 O1 -160.3(2)
O9 N9 Cu1 O1 11.1(2)
C9 N9 Cu1 N10 7.2(2)
O9 N9 Cu1 N10 178.6(2)
C9 N9 Cu1 O18 104.6(2)
O9 N9 Cu1 O18 -84.0(2)
C1 N1 O1 Cu1 -6.3(3)
Cu2 N1 O1 Cu1 178.65(14)
C1 N1 O1 Gd1 -166.34(19)
Cu2 N1 O1 Gd1 18.6(3)
N1 C1 O2 Cu1 1.7(3)
C2 C1 O2 Cu1 -179.6(2)
C3 N3 O3 Cu2 4.8(3)
Cu3 N3 O3 Cu2 -165.22(15)
C3 N3 O3 Gd1 -171.5(2)
Cu3 N3 O3 Gd1 18.4(3)
N3 C3 O4 Cu2 -3.9(4)
C4 C3 O4 Cu2 175.3(2)
C5 N5 O5 Cu3 -6.9(3)
Cu4 N5 O5 Cu3 161.96(15)
C5 N5 O5 Gd1 -156.0(2)
Cu4 N5 O5 Gd1 12.8(3)
N5 C5 O6 Cu3 3.2(4)
C6 C5 O6 Cu3 -176.2(2)
C7 N7 O7 Cu4 9.2(3)
Cu5 N7 O7 Cu4 -171.09(14)
C7 N7 O7 Gd1 174.27(19)
Cu5 N7 O7 Gd1 -6.0(3)
N7 C7 O8 Cu4 -8.2(3)
C8 C7 O8 Cu4 171.2(2)
C9 N9 O9 Cu5 1.1(3)
Cu1 N9 O9 Cu5 -170.58(13)
C9 N9 O9 Gd1 173.21(19)
Cu1 N9 O9 Gd1 1.5(3)
N9 C9 O10 Cu5 1.1(3)
C10 C9 O10 Cu5 -178.2(2)
O17 N11 O15 Cu2 131.9(3)
O16 N11 O15 Cu2 -50.5(4)

_cod_database_fobs_code 2243021
